data_2312227
loop_
_publ_author_name
'Shahed, H.'
'Sharma, N.'
'Angst, M.'
'Voigt, J.'
'Per&#xdf;on, J'
'Prakash, P.'
'T&#xf6;rnroos, K W'
'Chernyshov, D.'
'Gildenast, H.'
'Ohl, M.'
'Saffarini, G.'
'Grzechnik, A.'
'Friese, K.'

_publ_section_title
;
 Structural insight into the cooperativity of spin crossover compounds.
;
_journal_issue 'Pt 5'
_journal_name_full 'Acta crystallographica Section B, Structural science, crystal engineering and materials'
_journal_page_first 354
_journal_page_last 367
_journal_paper_doi 10.1107/S2052520623005814
_journal_volume 79
_journal_year 2023
_chemical_formula_sum 'C10.86 H8 Fe0.29 N1.71 S0.57'
_chemical_formula_weight 196.75
_space_group_crystal_system orthorhombic
_space_group_IT_number 56
_space_group_name_Hall '-P 2ab 2ac'
_space_group_name_H-M_alt 'P c c n'
_atom_sites_solution_hydrogens geom
_audit_creation_method SHELXL-2019/2
_cell_angle_alpha 90
_cell_angle_beta 90
_cell_angle_gamma 90
_cell_formula_units_Z 14
_cell_length_a 12.9579(5)
_cell_length_b 15.2440(6)
_cell_length_c 17.5986(6)
_cell_measurement_reflns_used 2586
_cell_measurement_temperature 315(2)
_cell_measurement_theta_max 21.27
_cell_measurement_theta_min 1.889
_cell_volume 3476.3(2)
_computing_structure_refinement 'SHELXL-2019/2 (Sheldrick, 2019)'
_diffrn_ambient_temperature 293(2)
_diffrn_measured_fraction_theta_full 0.984
_diffrn_measured_fraction_theta_max 0.829
_diffrn_measurement_device_type '4-circle diffractometer'
_diffrn_radiation_type Synchrotron
_diffrn_radiation_wavelength 0.65524
_diffrn_reflns_av_R_equivalents 0.1005
_diffrn_reflns_av_unetI/netI 0.0765
_diffrn_reflns_Laue_measured_fraction_full 0.984
_diffrn_reflns_Laue_measured_fraction_max 0.829
_diffrn_reflns_limit_h_max 20
_diffrn_reflns_limit_h_min -20
_diffrn_reflns_limit_k_max 19
_diffrn_reflns_limit_k_min -19
_diffrn_reflns_limit_l_max 28
_diffrn_reflns_limit_l_min -28
_diffrn_reflns_number 36649
_diffrn_reflns_point_group_measured_fraction_full 0.984
_diffrn_reflns_point_group_measured_fraction_max 0.829
_diffrn_reflns_theta_full 23.150
_diffrn_reflns_theta_max 32.938
_diffrn_reflns_theta_min 1.902
_exptl_absorpt_coefficient_mu 0.433
_exptl_crystal_density_diffrn 1.316
_exptl_crystal_description irregular
_exptl_crystal_F_000 1424
_refine_diff_density_max 0.184
_refine_diff_density_min -0.180
_refine_diff_density_rms 0.034
_refine_ls_extinction_method none
_refine_ls_goodness_of_fit_ref 1.164
_refine_ls_hydrogen_treatment constr
_refine_ls_matrix_type full
_refine_ls_number_parameters 213
_refine_ls_number_reflns 6904
_refine_ls_number_restraints 0
_refine_ls_restrained_S_all 1.164
_refine_ls_R_factor_all 0.2477
_refine_ls_R_factor_gt 0.1134
_refine_ls_shift/su_max 0.000
_refine_ls_shift/su_mean 0.000
_refine_ls_structure_factor_coef Fsqd
_refine_ls_weighting_details 'w=1/[\s^2^(Fo^2^)+(0.0304P)^2^+1.4572P] where P=(Fo^2^+2Fc^2^)/3'
_refine_ls_weighting_scheme calc
_refine_ls_wR_factor_gt 0.1591
_refine_ls_wR_factor_ref 0.1996
_reflns_Friedel_coverage 0.000
_reflns_number_gt 2759
_reflns_number_total 6904
_reflns_threshold_expression 'I > 2\s(I)'
_cod_data_source_file Bia_Portho_315K.cif
_cod_data_source_block Bia_dw4400_315K
_cod_depositor_comments 'Adding full bibliography for 2312165--2312274.cif.'
_cod_database_code 2312227
_shelx_shelxl_version_number 2019/2
_shelx_space_group_comment
;
The symmetry employed for this shelxl refinement is uniquely defined
by the following loop, which should always be used as a source of
symmetry information in preference to the above space-group names.
They are only intended as comments.
;

loop_
_space_group_symop_operation_xyz
'x, y, z'
'-x+1/2, -y+1/2, z'
'-x, y+1/2, -z+1/2'
'x+1/2, -y, -z+1/2'
'-x, -y, -z'
'x-1/2, y-1/2, -z'
'x, -y-1/2, z-1/2'
'-x-1/2, y, z-1/2'

loop_
_atom_site_label
_atom_site_type_symbol
_atom_site_fract_x
_atom_site_fract_y
_atom_site_fract_z
_atom_site_U_iso_or_equiv
_atom_site_adp_type
_atom_site_occupancy
_atom_site_site_symmetry_order
_atom_site_calc_flag
_atom_site_refinement_flags_posn
_atom_site_refinement_flags_adp
_atom_site_refinement_flags_occupancy
_atom_site_disorder_assembly
_atom_site_disorder_group
Fe01 Fe 0.750000 0.750000 0.57580(4) 0.0720(2) Uani 1 2 d S T P . .
S002 S 0.90832(11) 0.55791(10) 0.39554(7) 0.1256(5) Uani 1 1 d . . . . .
N003 N 0.7440(3) 0.84332(19) 0.67435(16) 0.0746(7) Uani 1 1 d . . . . .
N004 N 0.8007(3) 0.6616(2) 0.49604(17) 0.0941(10) Uani 1 1 d . . . . .
N005 N 0.9098(2) 0.7964(2) 0.59357(17) 0.0793(8) Uani 1 1 d . . . . .
C006 C 0.6559(3) 0.8604(2) 0.7201(2) 0.0745(10) Uani 1 1 d . . . . .
C007 C 0.5641(3) 0.8825(2) 0.6849(2) 0.0782(10) Uani 1 1 d . . . . .
H007 H 0.561678 0.889494 0.632469 0.094 Uiso 1 1 calc R U . . .
C008 C 0.9244(3) 0.8473(3) 0.6548(2) 0.0824(11) Uani 1 1 d . . . . .
C009 C 0.8315(4) 0.8698(3) 0.6968(2) 0.0853(11) Uani 1 1 d . . . . .
H009 H 0.836376 0.903805 0.740507 0.102 Uiso 1 1 calc R U . . .
C00A C 0.6589(3) 0.8499(3) 0.7984(2) 0.0877(12) Uani 1 1 d . . . . .
H00A H 0.720352 0.834914 0.822407 0.105 Uiso 1 1 calc R U . . .
C00B C 0.4781(3) 0.8836(2) 0.8058(2) 0.0827(11) Uani 1 1 d . . . . .
C00C C 0.4769(3) 0.8941(2) 0.7274(2) 0.0849(11) Uani 1 1 d . . . . .
H00C H 0.415508 0.909257 0.703396 0.102 Uiso 1 1 calc R U . . .
C00D C 0.8455(3) 0.6190(3) 0.4538(2) 0.0807(11) Uani 1 1 d . . . . .
C00E C 0.5704(3) 0.8620(3) 0.8401(2) 0.0934(12) Uani 1 1 d . . . . .
H00E H 0.572751 0.855429 0.892615 0.112 Uiso 1 1 calc R U . . .
C00F C 0.3828(4) 0.8981(3) 0.8510(3) 0.0911(12) Uani 1 1 d . . . . .
C00G C 0.9927(3) 0.7738(3) 0.5528(2) 0.0927(12) Uani 1 1 d . . . . .
H00G H 0.983847 0.738840 0.509969 0.111 Uiso 1 1 calc R U . . .
C00H C 0.3847(4) 0.9423(3) 0.9196(3) 0.1024(14) Uani 1 1 d . . . . .
H00H H 0.447231 0.962979 0.938226 0.123 Uiso 1 1 calc R U . . .
C00I C 1.0205(4) 0.8766(3) 0.6764(3) 0.1088(14) Uani 1 1 d . . . . .
H00I H 1.028389 0.912063 0.718992 0.131 Uiso 1 1 calc R U . . .
C00J C 0.2894(4) 0.8678(3) 0.8256(3) 0.1198(16) Uani 1 1 d . . . . .
H00J H 0.285854 0.837293 0.779878 0.144 Uiso 1 1 calc R U . . .
C00K C 0.1993(5) 0.8823(4) 0.8674(4) 0.1380(19) Uani 1 1 d . . . . .
H00K H 0.136391 0.861497 0.849549 0.166 Uiso 1 1 calc R U . . .
C00L C 1.1047(4) 0.8521(4) 0.6337(4) 0.1300(19) Uani 1 1 d . . . . .
H00L H 1.170564 0.870719 0.647133 0.156 Uiso 1 1 calc R U . . .
C00M C 0.2951(5) 0.9563(4) 0.9612(3) 0.1224(17) Uani 1 1 d . . . . .
H00M H 0.297840 0.985981 1.007351 0.147 Uiso 1 1 calc R U . . .
C00N C 0.2038(5) 0.9266(4) 0.9341(4) 0.130(2) Uani 1 1 d . . . . .
H00N H 0.143592 0.936704 0.961482 0.157 Uiso 1 1 calc R U . . .
C00O C 1.0905(4) 0.8007(4) 0.5719(3) 0.1172(16) Uani 1 1 d . . . . .
H00O H 1.146650 0.783546 0.542503 0.141 Uiso 1 1 calc R U . . .

loop_
_atom_site_aniso_label
_atom_site_aniso_U_11
_atom_site_aniso_U_22
_atom_site_aniso_U_33
_atom_site_aniso_U_23
_atom_site_aniso_U_13
_atom_site_aniso_U_12
Fe01 0.0766(5) 0.0854(5) 0.0540(4) 0.000 0.000 0.0071(4)
S002 0.1294(11) 0.1667(13) 0.0806(7) -0.0133(8) 0.0191(7) 0.0567(9)
N003 0.082(2) 0.0791(18) 0.0629(15) -0.0004(14) -0.0069(17) 0.0147(17)
N004 0.108(3) 0.105(3) 0.0685(19) -0.0129(18) 0.0142(19) 0.004(2)
N005 0.078(2) 0.091(2) 0.0693(18) 0.0085(16) 0.0022(16) 0.0048(17)
C006 0.084(3) 0.075(2) 0.064(2) -0.0072(18) -0.0012(19) 0.0153(19)
C007 0.087(3) 0.083(3) 0.065(2) -0.0001(18) -0.005(2) 0.017(2)
C008 0.083(3) 0.089(3) 0.074(2) 0.007(2) -0.010(2) 0.002(2)
C009 0.100(3) 0.088(3) 0.067(2) -0.0046(19) -0.010(2) 0.010(2)
C00A 0.088(3) 0.105(3) 0.070(2) -0.001(2) -0.006(2) 0.023(2)
C00B 0.090(3) 0.078(3) 0.080(3) -0.0016(19) 0.005(2) 0.017(2)
C00C 0.085(3) 0.088(3) 0.082(3) 0.001(2) -0.009(2) 0.020(2)
C00D 0.079(3) 0.105(3) 0.058(2) 0.002(2) -0.0027(18) 0.002(2)
C00E 0.105(3) 0.109(3) 0.066(2) 0.005(2) 0.000(2) 0.027(3)
C00F 0.098(3) 0.082(3) 0.093(3) 0.004(2) 0.004(3) 0.018(2)
C00G 0.085(3) 0.109(3) 0.084(3) 0.007(2) 0.012(2) -0.003(2)
C00H 0.102(3) 0.110(3) 0.095(3) 0.001(3) 0.005(3) 0.034(3)
C00I 0.093(3) 0.125(4) 0.108(3) -0.005(3) -0.023(3) -0.007(3)
C00J 0.109(4) 0.127(4) 0.123(4) -0.018(3) 0.015(3) 0.009(3)
C00K 0.102(4) 0.159(5) 0.153(5) -0.013(4) 0.009(4) 0.008(4)
C00L 0.079(4) 0.169(5) 0.142(5) 0.008(4) -0.017(3) -0.018(3)
C00M 0.130(4) 0.139(4) 0.098(3) -0.002(3) 0.012(4) 0.060(4)
C00N 0.107(4) 0.156(5) 0.129(5) 0.015(4) 0.024(4) 0.043(4)
C00O 0.084(3) 0.148(5) 0.120(4) 0.018(4) 0.011(3) -0.001(3)

loop_
_atom_type_symbol
_atom_type_description
_atom_type_scat_dispersion_real
_atom_type_scat_dispersion_imag
_atom_type_scat_source
Fe Fe 0.3265 0.6960 'International Tables Vol C Tables 4.2.6.8 and 6.1.1.4'
C C 0.0024 0.0013 'International Tables Vol C Tables 4.2.6.8 and 6.1.1.4'
H H 0.0000 0.0000 'International Tables Vol C Tables 4.2.6.8 and 6.1.1.4'
N N 0.0049 0.0027 'International Tables Vol C Tables 4.2.6.8 and 6.1.1.4'
S S 0.1051 0.1002 'International Tables Vol C Tables 4.2.6.8 and 6.1.1.4'

loop_
_geom_angle_atom_site_label_1
_geom_angle_atom_site_label_2
_geom_angle_atom_site_label_3
_geom_angle
_geom_angle_site_symmetry_1
_geom_angle_site_symmetry_3
_geom_angle_publ_flag
N004 Fe01 N004 93.78(19) . 2_665 ?
N004 Fe01 N005 100.77(13) . 2_665 ?
N004 Fe01 N005 90.37(13) 2_665 2_665 ?
N004 Fe01 N005 90.37(13) . . ?
N004 Fe01 N005 100.77(13) 2_665 . ?
N005 Fe01 N005 163.73(16) 2_665 . ?
N004 Fe01 N003 162.73(13) . . ?
N004 Fe01 N003 95.81(12) 2_665 . ?
N005 Fe01 N003 93.50(12) 2_665 . ?
N005 Fe01 N003 73.75(12) . . ?
N004 Fe01 N003 95.81(12) . 2_665 ?
N004 Fe01 N003 162.73(13) 2_665 2_665 ?
N005 Fe01 N003 73.75(12) 2_665 2_665 ?
N005 Fe01 N003 93.51(12) . 2_665 ?
N003 Fe01 N003 78.81(14) . 2_665 ?
C009 N003 C006 119.0(3) . . ?
C009 N003 Fe01 114.3(3) . . ?
C006 N003 Fe01 125.5(2) . . ?
C00D N004 Fe01 168.0(4) . . ?
C00G N005 C008 117.8(4) . . ?
C00G N005 Fe01 126.5(3) . . ?
C008 N005 Fe01 115.5(3) . . ?
C007 C006 C00A 119.7(4) . . ?
C007 C006 N003 118.9(3) . . ?
C00A C006 N003 121.3(3) . . ?
C00C C007 C006 119.9(3) . . ?
N005 C008 C00I 122.5(4) . . ?
N005 C008 C009 115.3(4) . . ?
C00I C008 C009 122.2(4) . . ?
N003 C009 C008 120.5(4) . . ?
C00E C00A C006 119.5(4) . . ?
C00E C00B C00C 118.2(4) . . ?
C00E C00B C00F 121.4(4) . . ?
C00C C00B C00F 120.3(4) . . ?
C007 C00C C00B 121.3(4) . . ?
N004 C00D S002 179.0(4) . . ?
C00A C00E C00B 121.4(4) . . ?
C00J C00F C00H 117.7(5) . . ?
C00J C00F C00B 120.6(4) . . ?
C00H C00F C00B 121.7(4) . . ?
N005 C00G C00O 122.2(4) . . ?
C00F C00H C00M 121.4(5) . . ?
C008 C00I C00L 118.6(5) . . ?
C00F C00J C00K 120.8(5) . . ?
C00N C00K C00J 120.0(6) . . ?
C00O C00L C00I 119.2(5) . . ?
C00N C00M C00H 119.5(5) . . ?
C00M C00N C00K 120.6(6) . . ?
C00L C00O C00G 119.7(5) . . ?

loop_
_geom_bond_atom_site_label_1
_geom_bond_atom_site_label_2
_geom_bond_distance
_geom_bond_site_symmetry_2
_geom_bond_publ_flag
Fe01 N004 2.054(3) . ?
Fe01 N004 2.054(3) 2_665 ?
Fe01 N005 2.210(3) 2_665 ?
Fe01 N005 2.210(3) . ?
Fe01 N003 2.244(3) . ?
Fe01 N003 2.244(3) 2_665 ?
S002 C00D 1.607(4) . ?
N003 C009 1.266(5) . ?
N003 C006 1.421(4) . ?
N004 C00D 1.145(4) . ?
N005 C00G 1.337(5) . ?
N005 C008 1.342(5) . ?
C006 C007 1.383(5) . ?
C006 C00A 1.387(5) . ?
C007 C00C 1.367(5) . ?
C008 C00I 1.376(6) . ?
C008 C009 1.453(5) . ?
C00A C00E 1.375(5) . ?
C00B C00E 1.380(5) . ?
C00B C00C 1.388(5) . ?
C00B C00F 1.486(6) . ?
C00F C00J 1.371(6) . ?
C00F C00H 1.382(6) . ?
C00G C00O 1.373(6) . ?
C00H C00M 1.389(6) . ?
C00I C00L 1.376(7) . ?
C00J C00K 1.397(7) . ?
C00K C00N 1.355(7) . ?
C00L C00O 1.354(7) . ?
C00M C00N 1.354(7) . ?
